data_7012471
loop_
_publ_author_name
'Guo Dong'
'Zhang Bing-guang'
'Duan Chun-ying'
'Cao Xin'
'Meng Qing-jin'

_publ_section_title
;
 A novel ferrocene--barium sandwich sheet-shaped coordination polymer
 and its solid-state electrochemistry
;
_journal_issue 3
_journal_name_full 'Dalton Trans.'
_journal_page_first 282
_journal_page_last 284
_journal_paper_doi 10.1039/b211201a
_journal_year 2003
_chemical_formula_sum 'C12 H10 Ba Fe N0 O5'
_chemical_formula_weight 427.39
_chemical_name_systematic
; 
? 
;
_space_group_IT_number 12
_symmetry_cell_setting monoclinic
_symmetry_space_group_name_Hall '-C 2y'
_symmetry_space_group_name_H-M 'C 1 2/m 1'
_atom_sites_solution_hydrogens geom
_atom_sites_solution_primary direct
_atom_sites_solution_secondary difmap
_audit_creation_method SHELXL-97
_cell_angle_alpha 90.00
_cell_angle_beta 95.279(2)
_cell_angle_gamma 90.00
_cell_formula_units_Z 4
_cell_length_a 7.7515(10)
_cell_length_b 9.9781(13)
_cell_length_c 15.082(2)
_cell_measurement_reflns_used 2114
_cell_measurement_temperature 293(2)
_cell_measurement_theta_max 28.01
_cell_measurement_theta_min 2.71
_cell_volume 1161.6(3)
_computing_cell_refinement 'Bruker SMART'
_computing_data_collection 'Bruker SMART'
_computing_data_reduction 'Bruker SAINT'
_computing_molecular_graphics 'Bruker SHELXTL'
_computing_publication_material 'Bruker SHELXTL'
_computing_structure_refinement 'Bruker SHELXTL'
_computing_structure_solution 'Bruker SHELXTL'
_diffrn_ambient_temperature 293(2)
_diffrn_measured_fraction_theta_full 0.965
_diffrn_measured_fraction_theta_max 0.965
_diffrn_measurement_device_type 'CCD area detector'
_diffrn_measurement_method 'phi and omega scans'
_diffrn_radiation_monochromator graphite
_diffrn_radiation_source 'fine-focus sealed tube'
_diffrn_radiation_type MoK\a
_diffrn_radiation_wavelength 0.71073
_diffrn_reflns_av_R_equivalents 0.0630
_diffrn_reflns_av_sigmaI/netI 0.0520
_diffrn_reflns_limit_h_max 10
_diffrn_reflns_limit_h_min -10
_diffrn_reflns_limit_k_max 9
_diffrn_reflns_limit_k_min -13
_diffrn_reflns_limit_l_max 18
_diffrn_reflns_limit_l_min -19
_diffrn_reflns_number 3522
_diffrn_reflns_theta_full 28.03
_diffrn_reflns_theta_max 28.03
_diffrn_reflns_theta_min 2.71
_exptl_absorpt_coefficient_mu 4.631
_exptl_absorpt_correction_T_max 0.3775
_exptl_absorpt_correction_T_min 0.2502
_exptl_absorpt_correction_type empirical
_exptl_absorpt_process_details sadabs
_exptl_crystal_colour orange
_exptl_crystal_density_diffrn 2.444
_exptl_crystal_density_method 'not measured'
_exptl_crystal_description block
_exptl_crystal_F_000 816
_exptl_crystal_size_max 0.30
_exptl_crystal_size_mid 0.20
_exptl_crystal_size_min 0.20
_refine_diff_density_max 1.425
_refine_diff_density_min -0.751
_refine_diff_density_rms 0.152
_refine_ls_extinction_method none
_refine_ls_goodness_of_fit_ref 1.077
_refine_ls_hydrogen_treatment mixed
_refine_ls_matrix_type full
_refine_ls_number_parameters 146
_refine_ls_number_reflns 1438
_refine_ls_number_restraints 0
_refine_ls_restrained_S_all 1.077
_refine_ls_R_factor_all 0.0388
_refine_ls_R_factor_gt 0.0342
_refine_ls_shift/su_max 0.001
_refine_ls_shift/su_mean 0.000
_refine_ls_structure_factor_coef Fsqd
_refine_ls_weighting_details 'calc w=1/[\s^2^(Fo^2^)+(0.0392P)^2^+1.0555P] where P=(Fo^2^+2Fc^2^)/3'
_refine_ls_weighting_scheme calc
_refine_ls_wR_factor_gt 0.0814
_refine_ls_wR_factor_ref 0.0833
_reflns_number_gt 1309
_reflns_number_total 1438
_reflns_threshold_expression >2sigma(I)
_cod_data_source_file b211201a.txt
_cod_data_source_block compound_1
_cod_depositor_comments
;
The following automatic conversions were performed:
'_symmetry_cell_setting' value 'Monoclinic' changed to 'monoclinic'
according to '/home/saulius/struct/CIF-dictionaries/cif_core.dic'
dictionary named 'cif_core.dic' version 2.4.1 from 2010-06-29.

Automatic conversion script
Id: cif_fix_enum 1527 2010-12-29 10:47:43Z saulius 
;
_cod_original_cell_volume 1161.5(3)
_cod_original_sg_symbol_H-M 'C2/m  '
_cod_database_code 7012471

loop_
_symmetry_equiv_pos_as_xyz
'x, y, z'
'-x, y, -z'
'x+1/2, y+1/2, z'
'-x+1/2, y+1/2, -z'
'-x, -y, -z'
'x, -y, z'
'-x+1/2, -y+1/2, -z'
'x+1/2, -y+1/2, z'

loop_
_atom_site_label
_atom_site_type_symbol
_atom_site_fract_x
_atom_site_fract_y
_atom_site_fract_z
_atom_site_U_iso_or_equiv
_atom_site_adp_type
_atom_site_occupancy
_atom_site_symmetry_multiplicity
_atom_site_calc_flag
_atom_site_refinement_flags
_atom_site_disorder_assembly
_atom_site_disorder_group
Ba1 Ba 0.23945(3) 0.5000 0.440241(16) 0.02672(7) Uani 1 2 d S . .
Fe1 Fe 0.31287(7) 0.5000 0.82897(4) 0.02124(13) Uani 1 2 d S . .
O1 O 0.4329(5) 0.4150(5) 0.5956(3) 0.0287(10) Uani 0.50 1 d P . .
O2 O 0.2735(3) 0.2449(2) 0.64322(14) 0.0357(6) Uani 1 1 d . . .
O3 O 0.0986(5) 0.5862(5) 0.5988(3) 0.0295(10) Uani 0.50 1 d P . .
C1 C 0.3762(7) 0.3430(6) 0.6559(4) 0.0228(12) Uani 0.50 1 d P . .
C2 C 0.4381(7) 0.3737(6) 0.7497(3) 0.0201(12) Uani 0.50 1 d P . .
C3 C 0.5483(5) 0.5000 0.7797(3) 0.0371(12) Uani 1 2 d S . .
H3A H 0.5907 0.5666 0.7413 0.045 Uiso 0.50 1 d PR . .
C4 C 0.5700(6) 0.5000 0.8738(3) 0.0507(16) Uani 1 2 d S . .
H4A H 0.6309 0.5645 0.9122 0.061 Uiso 0.50 1 d PR . .
C5 C 0.4707(8) 0.3671(6) 0.9024(4) 0.0295(14) Uani 0.50 1 d P . .
H5A H 0.4571 0.3407 0.9625 0.035 Uiso 0.50 1 d PR . .
C6 C 0.3897(7) 0.3025(6) 0.8239(4) 0.0266(13) Uani 0.50 1 d P . .
H6A H 0.3151 0.2256 0.8223 0.032 Uiso 0.50 1 d PR . .
C10 C 0.0768(6) 0.5000 0.8790(3) 0.0472(15) Uani 1 2 d S . .
H10A H 0.0336 0.4345 0.9180 0.057 Uiso 0.50 1 d PR . .
C9 C 0.0576(6) 0.5000 0.7844(3) 0.0395(13) Uani 1 2 d S . .
H9A H -0.0015 0.4336 0.7469 0.047 Uiso 0.50 1 d PR . .
C8 C 0.1528(7) 0.6254(6) 0.7531(4) 0.0213(12) Uani 0.50 1 d P . .
C12 C 0.2333(8) 0.6940(6) 0.8280(4) 0.0276(14) Uani 0.50 1 d P . .
H12A H 0.3060 0.7718 0.8270 0.033 Uiso 0.50 1 d PR . .
C11 C 0.1846(8) 0.6261(7) 0.9064(4) 0.0345(16) Uani 0.50 1 d P . .
H11A H 0.2237 0.6497 0.9666 0.041 Uiso 0.50 1 d PR . .
C7 C 0.1772(7) 0.6593(6) 0.6590(4) 0.0236(13) Uani 0.50 1 d P . .
O2W O 0.0000 0.3352(7) 0.5000 0.066(2) Uani 0.50 2 d SP . .
H1WA H -0.0241 0.2560 0.4734 0.079 Uiso 1 1 d R . .
O1W O 0.5000 0.6692(7) 0.5000 0.073(3) Uani 0.50 2 d SP . .

loop_
_atom_site_aniso_label
_atom_site_aniso_U_11
_atom_site_aniso_U_22
_atom_site_aniso_U_33
_atom_site_aniso_U_23
_atom_site_aniso_U_13
_atom_site_aniso_U_12
Ba1 0.01875(10) 0.03472(14) 0.02689(12) 0.000 0.00322(9) 0.000
Fe1 0.0227(2) 0.0214(3) 0.0197(3) 0.000 0.0029(2) 0.000
O1 0.0242(17) 0.037(2) 0.0252(19) 0.0052(17) 0.0041(16) -0.0009(18)
O2 0.0349(11) 0.0366(12) 0.0359(12) -0.0115(9) 0.0043(10) -0.0015(10)
O3 0.0225(17) 0.040(2) 0.026(2) -0.0049(18) 0.0019(16) -0.0020(18)
C1 0.021(2) 0.025(3) 0.022(3) -0.006(2) 0.002(2) 0.005(2)
C2 0.020(2) 0.026(3) 0.014(2) -0.001(2) 0.0009(19) 0.002(2)
C3 0.0217(18) 0.061(3) 0.029(2) 0.000 0.0047(17) 0.000
C4 0.029(2) 0.096(4) 0.027(2) 0.000 0.0010(19) 0.000
C5 0.034(3) 0.031(3) 0.023(3) 0.005(2) 0.002(2) 0.009(3)
C6 0.030(3) 0.021(3) 0.030(3) 0.001(2) 0.008(2) 0.006(2)
C10 0.030(2) 0.081(4) 0.033(2) 0.000 0.0127(19) 0.000
C9 0.0210(18) 0.062(3) 0.036(2) 0.000 0.0061(18) 0.000
C8 0.024(2) 0.024(3) 0.016(2) -0.002(2) 0.001(2) -0.001(2)
C12 0.033(3) 0.022(3) 0.027(3) -0.003(2) 0.001(2) 0.006(2)
C11 0.036(3) 0.046(4) 0.021(3) -0.002(3) 0.002(2) 0.019(3)
C7 0.018(2) 0.030(3) 0.022(3) 0.002(2) -0.003(2) 0.006(2)
O2W 0.112(6) 0.015(3) 0.081(5) 0.000 0.065(4) 0.000
O1W 0.110(6) 0.015(3) 0.080(5) 0.000 -0.071(5) 0.000

loop_
_atom_type_symbol
_atom_type_description
_atom_type_scat_dispersion_real
_atom_type_scat_dispersion_imag
_atom_type_scat_source
C C 0.0033 0.0016 'International Tables Vol C Tables 4.2.6.8 and 6.1.1.4'
H H 0.0000 0.0000 'International Tables Vol C Tables 4.2.6.8 and 6.1.1.4'
N N 0.0061 0.0033 'International Tables Vol C Tables 4.2.6.8 and 6.1.1.4'
Fe Fe 0.3463 0.8444 'International Tables Vol C Tables 4.2.6.8 and 6.1.1.4'
Ba Ba -0.3244 2.2819 'International Tables Vol C Tables 4.2.6.8 and 6.1.1.4'
O O 0.0106 0.0060 'International Tables Vol C Tables 4.2.6.8 and 6.1.1.4'

loop_
_geom_angle_atom_site_label_1
_geom_angle_atom_site_label_2
_geom_angle_atom_site_label_3
_geom_angle
_geom_angle_site_symmetry_1
_geom_angle_site_symmetry_3
_geom_angle_publ_flag
O2W Ba1 O2W 75.2(2) . 5_566 ?
O2W Ba1 O1W 141.30(5) . . ?
O2W Ba1 O1W 91.36(13) 5_566 . ?
O2W Ba1 O1W 91.36(13) . 5_666 ?
O2W Ba1 O1W 141.30(5) 5_566 5_666 ?
O1W Ba1 O1W 76.7(2) . 5_666 ?
O2W Ba1 O2 67.24(12) . 7_556 ?
O2W Ba1 O2 134.32(11) 5_566 7_556 ?
O1W Ba1 O2 134.30(10) . 7_556 ?
O1W Ba1 O2 66.08(11) 5_666 7_556 ?
O2W Ba1 O2 134.32(11) . 4_556 ?
O2W Ba1 O2 67.24(12) 5_566 4_556 ?
O1W Ba1 O2 66.08(11) . 4_556 ?
O1W Ba1 O2 134.30(10) 5_666 4_556 ?
O2 Ba1 O2 125.69(10) 7_556 4_556 ?
O2W Ba1 O3 38.23(10) . 5_566 ?
O2W Ba1 O3 66.01(13) 5_566 5_566 ?
O1W Ba1 O3 157.21(14) . 5_566 ?
O1W Ba1 O3 122.45(14) 5_666 5_566 ?
O2 Ba1 O3 68.42(10) 7_556 5_566 ?
O2 Ba1 O3 100.66(10) 4_556 5_566 ?
O2W Ba1 O3 66.01(13) . 2_556 ?
O2W Ba1 O3 38.23(10) 5_566 2_556 ?
O1W Ba1 O3 122.45(14) . 2_556 ?
O1W Ba1 O3 157.21(14) 5_666 2_556 ?
O2 Ba1 O3 100.66(10) 7_556 2_556 ?
O2 Ba1 O3 68.42(10) 4_556 2_556 ?
O3 Ba1 O3 36.19(19) 5_566 2_556 ?
O2W Ba1 O1 157.11(14) . 5_666 ?
O2W Ba1 O1 123.27(14) 5_566 5_666 ?
O1W Ba1 O1 37.89(10) . 5_666 ?
O1W Ba1 O1 65.79(13) 5_666 5_666 ?
O2 Ba1 O1 100.27(10) 7_556 5_666 ?
O2 Ba1 O1 68.57(10) 4_556 5_666 ?
O3 Ba1 O1 156.62(12) 5_566 5_666 ?
O3 Ba1 O1 136.73(13) 2_556 5_666 ?
O2W Ba1 O1 123.27(14) . 2_656 ?
O2W Ba1 O1 157.11(14) 5_566 2_656 ?
O1W Ba1 O1 65.79(13) . 2_656 ?
O1W Ba1 O1 37.89(10) 5_666 2_656 ?
O2 Ba1 O1 68.57(10) 7_556 2_656 ?
O2 Ba1 O1 100.27(10) 4_556 2_656 ?
O3 Ba1 O1 136.73(13) 5_566 2_656 ?
O3 Ba1 O1 156.62(12) 2_556 2_656 ?
O1 Ba1 O1 35.58(18) 5_666 2_656 ?
O2W Ba1 O1 103.76(9) . 6_565 ?
O2W Ba1 O1 82.39(9) 5_566 6_565 ?
O1W Ba1 O1 37.76(10) . 6_565 ?
O1W Ba1 O1 65.55(13) 5_666 6_565 ?
O2 Ba1 O1 130.43(10) 7_556 6_565 ?
O2 Ba1 O1 96.21(10) 4_556 6_565 ?
O3 Ba1 O1 134.16(11) 5_566 6_565 ?
O3 Ba1 O1 120.54(12) 2_556 6_565 ?
O1 Ba1 O1 68.92(14) 5_666 6_565 ?
O1 Ba1 O1 79.97(13) 2_656 6_565 ?
O2W Ba1 O1 82.39(9) . . ?
O2W Ba1 O1 103.76(9) 5_566 . ?
O1W Ba1 O1 65.55(13) . . ?
O1W Ba1 O1 37.76(10) 5_666 . ?
O2 Ba1 O1 96.21(10) 7_556 . ?
O2 Ba1 O1 130.43(10) 4_556 . ?
O3 Ba1 O1 120.54(12) 5_566 . ?
O3 Ba1 O1 134.16(11) 2_556 . ?
O1 Ba1 O1 79.97(13) 5_666 . ?
O1 Ba1 O1 68.92(14) 2_656 . ?
O1 Ba1 O1 35.35(18) 6_565 . ?
C9 Fe1 C12 73.25(17) . 6_565 ?
C9 Fe1 C12 73.25(17) . . ?
C12 Fe1 C12 144.7(4) 6_565 . ?
C9 Fe1 C3 139.42(19) . . ?
C12 Fe1 C3 106.23(18) 6_565 . ?
C12 Fe1 C3 106.23(18) . . ?
C9 Fe1 C11 71.2(2) . . ?
C12 Fe1 C11 115.4(3) 6_565 . ?
C12 Fe1 C11 41.5(3) . . ?
C3 Fe1 C11 135.4(2) . . ?
C9 Fe1 C11 71.2(2) . 6_565 ?
C12 Fe1 C11 41.5(3) 6_565 6_565 ?
C12 Fe1 C11 115.4(3) . 6_565 ?
C3 Fe1 C11 135.4(2) . 6_565 ?
C11 Fe1 C11 76.3(4) . 6_565 ?
C9 Fe1 C8 44.75(17) . 6_565 ?
C12 Fe1 C8 40.7(2) 6_565 6_565 ?
C12 Fe1 C8 114.4(2) . 6_565 ?
C3 Fe1 C8 108.37(18) . 6_565 ?
C11 Fe1 C8 113.4(2) . 6_565 ?
C11 Fe1 C8 68.8(2) 6_565 6_565 ?
C9 Fe1 C8 44.75(17) . . ?
C12 Fe1 C8 114.4(2) 6_565 . ?
C12 Fe1 C8 40.7(2) . . ?
C3 Fe1 C8 108.37(18) . . ?
C11 Fe1 C8 68.8(2) . . ?
C11 Fe1 C8 113.4(2) 6_565 . ?
C8 Fe1 C8 75.7(3) 6_565 . ?
C9 Fe1 C10 40.82(19) . . ?
C12 Fe1 C10 73.80(18) 6_565 . ?
C12 Fe1 C10 73.80(18) . . ?
C3 Fe1 C10 179.8(2) . . ?
C11 Fe1 C10 44.5(2) . . ?
C11 Fe1 C10 44.5(2) 6_565 . ?
C8 Fe1 C10 71.81(19) 6_565 . ?
C8 Fe1 C10 71.81(19) . . ?
C9 Fe1 C2 107.92(18) . 6_565 ?
C12 Fe1 C2 138.1(2) 6_565 6_565 ?
C12 Fe1 C2 64.4(2) . 6_565 ?
C3 Fe1 C2 45.18(16) . 6_565 ?
C11 Fe1 C2 103.7(3) . 6_565 ?
C11 Fe1 C2 179.0(2) 6_565 6_565 ?
C8 Fe1 C2 110.3(2) 6_565 6_565 ?
C8 Fe1 C2 65.8(2) . 6_565 ?
C10 Fe1 C2 134.94(17) . 6_565 ?
C9 Fe1 C2 107.92(18) . . ?
C12 Fe1 C2 64.4(2) 6_565 . ?
C12 Fe1 C2 138.1(2) . . ?
C3 Fe1 C2 45.18(16) . . ?
C11 Fe1 C2 179.0(2) . . ?
C11 Fe1 C2 103.7(3) 6_565 . ?
C8 Fe1 C2 65.8(2) 6_565 . ?
C8 Fe1 C2 110.3(2) . . ?
C10 Fe1 C2 134.94(17) . . ?
C2 Fe1 C2 76.2(3) 6_565 . ?
C9 Fe1 C4 180.0(2) . . ?
C12 Fe1 C4 106.75(17) 6_565 . ?
C12 Fe1 C4 106.75(17) . . ?
C3 Fe1 C4 40.59(19) . . ?
C11 Fe1 C4 108.8(2) . . ?
C11 Fe1 C4 108.8(2) 6_565 . ?
C8 Fe1 C4 135.26(17) 6_565 . ?
C8 Fe1 C4 135.26(17) . . ?
C10 Fe1 C4 139.2(2) . . ?
C2 Fe1 C4 72.09(18) 6_565 . ?
C2 Fe1 C4 72.09(18) . . ?
C1 O1 O1 124.5(3) . 6_565 ?
C1 O1 O1W 117.3(4) . 5_666 ?
O1 O1 O1W 118.0(2) 6_565 5_666 ?
C1 O1 Ba1 134.1(3) . 5_666 ?
O1 O1 Ba1 72.21(9) 6_565 5_666 ?
O1W O1 Ba1 69.36(17) 5_666 5_666 ?
C1 O1 Ba1 125.3(3) . . ?
O1 O1 Ba1 72.33(9) 6_565 . ?
O1W O1 Ba1 68.90(17) 5_666 . ?
Ba1 O1 Ba1 100.03(13) 5_666 . ?
C7 O2 C1 76.0(4) 6_565 . ?
C7 O2 Ba1 140.5(3) 6_565 7_556 ?
C1 O2 Ba1 138.9(3) . 7_556 ?
C7 O3 O3 124.9(3) . 6_565 ?
C7 O3 O2W 118.8(4) . 5_566 ?
O3 O3 O2W 116.0(2) 6_565 5_566 ?
C7 O3 Ba1 135.2(3) . 5_566 ?
O3 O3 Ba1 71.90(9) 6_565 5_566 ?
O2W O3 Ba1 68.67(16) 5_566 5_566 ?
C7 O3 Ba1 125.1(3) . . ?
O3 O3 Ba1 72.44(9) 6_565 . ?
O2W O3 Ba1 66.54(17) 5_566 . ?
Ba1 O3 Ba1 98.97(12) 5_566 . ?
O2 C1 O1 125.8(5) . . ?
O2 C1 C2 116.6(5) . . ?
O1 C1 C2 117.6(5) . . ?
O2 C1 C7 51.6(3) . 6_565 ?
O1 C1 C7 116.3(5) . 6_565 ?
C2 C1 C7 102.1(4) . 6_565 ?
C6 C2 C1 124.6(5) . . ?
C6 C2 C3 110.8(4) . . ?
C1 C2 C3 124.2(4) . . ?
C6 C2 Fe1 70.7(3) . . ?
C1 C2 Fe1 123.8(4) . . ?
C3 C2 Fe1 67.1(2) . . ?
C4 C3 C2 107.5(3) . . ?
C4 C3 C2 107.5(3) . 6_565 ?
C2 C3 C2 107.2(5) . 6_565 ?
C4 C3 Fe1 70.2(3) . . ?
C2 C3 Fe1 67.7(2) . . ?
C2 C3 Fe1 67.7(2) 6_565 . ?
C4 C3 H3A 126.2 . . ?
C2 C3 H3A 126.2 . . ?
C2 C3 H3A 58.4 6_565 . ?
Fe1 C3 H3A 126.1 . . ?
C3 C4 C5 104.6(3) . . ?
C3 C4 C5 104.6(3) . 6_565 ?
C5 C4 C5 110.8(5) . 6_565 ?
C3 C4 Fe1 69.2(3) . . ?
C5 C4 Fe1 67.3(3) . . ?
C5 C4 Fe1 67.3(3) 6_565 . ?
C3 C4 H4A 127.7 . . ?
C5 C4 H4A 127.7 . . ?
C5 C4 H4A 60.5 6_565 . ?
Fe1 C4 H4A 127.6 . . ?
C6 C5 C4 109.4(5) . . ?
C6 C5 Fe1 69.7(3) . . ?
C4 C5 Fe1 66.5(3) . . ?
C6 C5 H5A 125.2 . . ?
C4 C5 H5A 125.1 . . ?
Fe1 C5 H5A 125.0 . . ?
C12 C6 C2 111.4(5) 6_565 . ?
C12 C6 C5 107.8(5) 6_565 . ?
C2 C6 C5 107.4(5) . . ?
C12 C6 Fe1 71.3(4) 6_565 . ?
C2 C6 Fe1 69.2(3) . . ?
C5 C6 Fe1 69.3(3) . . ?
C12 C6 H6A 54.9 6_565 . ?
C2 C6 H6A 126.0 . . ?
C5 C6 H6A 126.6 . . ?
Fe1 C6 H6A 126.1 . . ?
C9 C10 C11 105.8(3) . . ?
C9 C10 C11 105.8(3) . 6_565 ?
C11 C10 C11 109.0(5) . 6_565 ?
C9 C10 Fe1 69.1(3) . . ?
C11 C10 Fe1 67.6(3) . . ?
C11 C10 Fe1 67.6(3) 6_565 . ?
C9 C10 H10A 127.2 . . ?
C11 C10 H10A 127.0 . . ?
C11 C10 H10A 59.5 6_565 . ?
Fe1 C10 H10A 127.0 . . ?
C10 C9 C8 107.3(3) . . ?
C10 C9 C8 107.3(3) . 6_565 ?
C8 C9 C8 107.8(5) . 6_565 ?
C10 C9 Fe1 70.0(3) . . ?
C8 C9 Fe1 67.9(2) . . ?
C8 C9 Fe1 67.9(2) 6_565 . ?
C10 C9 H9A 126.3 . . ?
C8 C9 H9A 126.3 . . ?
C8 C9 H9A 58.5 6_565 . ?
Fe1 C9 H9A 126.4 . . ?
C12 C8 C7 124.4(5) . . ?
C12 C8 C9 109.5(5) . . ?
C7 C8 C9 125.6(5) . . ?
C12 C8 Fe1 69.4(3) . . ?
C7 C8 Fe1 123.5(4) . . ?
C9 C8 Fe1 67.4(3) . . ?
C6 C12 C8 109.9(5) 6_565 . ?
C6 C12 C11 113.0(6) 6_565 . ?
C8 C12 C11 107.3(5) . . ?
C6 C12 Fe1 74.1(4) 6_565 . ?
C8 C12 Fe1 69.9(3) . . ?
C11 C12 Fe1 69.4(4) . . ?
C6 C12 H12A 52.3 6_565 . ?
C8 C12 H12A 126.4 . . ?
C11 C12 H12A 126.2 . . ?
Fe1 C12 H12A 126.3 . . ?
C12 C11 C10 109.8(5) . . ?
C12 C11 Fe1 69.0(3) . . ?
C10 C11 Fe1 67.9(3) . . ?
C12 C11 H11A 125.2 . . ?
C10 C11 H11A 124.6 . . ?
Fe1 C11 H11A 124.4 . . ?
O2 C7 O3 123.8(5) 6_565 . ?
O2 C7 C8 119.2(5) 6_565 . ?
O3 C7 C8 117.1(5) . . ?
O2 C7 C1 52.5(3) 6_565 6_565 ?
O3 C7 C1 112.4(5) . 6_565 ?
C8 C7 C1 103.9(4) . 6_565 ?
O1W O2W O3 116.0(2) 3_445 5_566 ?
O1W O2W O3 116.0(2) 3_445 6_565 ?
O3 O2W O3 128.1(5) 5_566 6_565 ?
O1W O2W Ba1 127.59(12) 3_445 . ?
O3 O2W Ba1 73.1(2) 5_566 . ?
O3 O2W Ba1 75.9(2) 6_565 . ?
O1W O2W Ba1 127.59(12) 3_445 5_566 ?
O3 O2W Ba1 75.9(2) 5_566 5_566 ?
O3 O2W Ba1 73.1(2) 6_565 5_566 ?
Ba1 O2W Ba1 104.8(2) . 5_566 ?
O1W O2W H1WA 28.4 3_445 . ?
O3 O2W H1WA 87.6 5_566 . ?
O3 O2W H1WA 144.3 6_565 . ?
Ba1 O2W H1WA 120.6 . . ?
Ba1 O2W H1WA 124.4 5_566 . ?
O2W O1W O1 118.0(2) 3 5_666 ?
O2W O1W O1 118.0(2) 3 6_565 ?
O1 O1W O1 123.9(5) 5_666 6_565 ?
O2W O1W Ba1 128.34(11) 3 . ?
O1 O1W Ba1 72.7(2) 5_666 . ?
O1 O1W Ba1 73.3(2) 6_565 . ?
O2W O1W Ba1 128.34(11) 3 5_666 ?
O1 O1W Ba1 73.3(2) 5_666 5_666 ?
O1 O1W Ba1 72.7(2) 6_565 5_666 ?
Ba1 O1W Ba1 103.3(2) . 5_666 ?

loop_
_geom_bond_atom_site_label_1
_geom_bond_atom_site_label_2
_geom_bond_distance
_geom_bond_site_symmetry_2
_geom_bond_publ_flag
Ba1 O2W 2.696(4) . ?
Ba1 O2W 2.696(4) 5_566 ?
Ba1 O1W 2.721(4) . ?
Ba1 O1W 2.721(4) 5_666 ?
Ba1 O2 2.746(2) 7_556 ?
Ba1 O2 2.746(2) 4_556 ?
Ba1 O3 2.769(4) 5_566 ?
Ba1 O3 2.769(4) 2_556 ?
Ba1 O1 2.777(4) 5_666 ?
Ba1 O1 2.777(4) 2_656 ?
Ba1 O1 2.795(4) 6_565 ?
Ba1 O1 2.795(4) . ?
Fe1 C9 2.030(4) . ?
Fe1 C12 2.031(6) 6_565 ?
Fe1 C12 2.031(6) . ?
Fe1 C3 2.032(4) . ?
Fe1 C11 2.037(6) . ?
Fe1 C11 2.037(6) 6_565 ?
Fe1 C8 2.038(5) 6_565 ?
Fe1 C8 2.038(5) . ?
Fe1 C10 2.042(5) . ?
Fe1 C2 2.042(5) 6_565 ?
Fe1 C2 2.042(5) . ?
Fe1 C4 2.045(5) . ?
O1 C1 1.269(7) . ?
O1 O1 1.697(9) 6_565 ?
O1 O1W 1.786(5) 5_666 ?
O1 Ba1 2.777(4) 5_666 ?
O2 C7 1.249(6) 6_565 ?
O2 C1 1.265(6) . ?
O2 Ba1 2.746(2) 7_556 ?
O3 C7 1.276(7) . ?
O3 O3 1.720(9) 6_565 ?
O3 O2W 1.791(5) 5_566 ?
O3 Ba1 2.769(4) 5_566 ?
C1 C2 1.484(7) . ?
C1 C7 1.548(7) 6_565 ?
C2 C6 1.405(8) . ?
C2 C3 1.565(6) . ?
C3 C4 1.414(7) . ?
C3 C2 1.565(6) 6_565 ?
C3 H3A 0.9599 . ?
C4 C5 1.611(7) . ?
C4 C5 1.611(7) 6_565 ?
C4 H4A 0.9600 . ?
C5 C6 1.440(8) . ?
C5 H5A 0.9601 . ?
C6 C12 1.220(8) 6_565 ?
C6 H6A 0.9600 . ?
C10 C9 1.420(7) . ?
C10 C11 1.546(7) . ?
C10 C11 1.546(7) 6_565 ?
C10 H10A 0.9599 . ?
C9 C8 1.549(6) . ?
C9 C8 1.549(6) 6_565 ?
C9 H9A 0.9601 . ?
C8 C12 1.417(8) . ?
C8 C7 1.487(8) . ?
C12 C6 1.220(8) 6_565 ?
C12 C11 1.442(9) . ?
C12 H12A 0.9600 . ?
C11 H11A 0.9600 . ?
C7 O2 1.249(6) 6_565 ?
C7 C1 1.548(7) 6_565 ?
O2W O1W 1.656(10) 3_445 ?
O2W O3 1.791(5) 5_566 ?
O2W O3 1.791(5) 6_565 ?
O2W Ba1 2.696(4) 5_566 ?
O2W H1WA 0.8982 . ?
O1W O2W 1.656(10) 3 ?
O1W O1 1.786(5) 5_666 ?
O1W O1 1.786(5) 6_565 ?
O1W Ba1 2.721(4) 5_666 ?
